data_4030454
loop_
_publ_author_name
'Chen, Yi-Ru'
'Das, Utpal'
'Liu, Meng-Hsien'
'Lin, Wenwei'

_publ_section_title
;
 Organocatalytic Enantioselective Direct Vinylogous Michael Addition of
 \a,\b-Unsaturated \g-Butyrolactam to \b-Acyl Acrylates and
 1,2-Diacylethylenes.
;
_journal_issue 3
_journal_name_full 'The Journal of organic chemistry'
_journal_page_first 1985
_journal_page_last 1992
_journal_paper_doi 10.1021/jo5027047
_journal_volume 80
_journal_year 2015
_chemical_formula_moiety 'C21 H24 Br N O6'
_chemical_formula_sum 'C21 H24 Br N O6'
_chemical_formula_weight 466.32
_chemical_name_systematic
;
 ?
;
_space_group_IT_number 2
_symmetry_cell_setting triclinic
_symmetry_space_group_name_Hall '-P 1'
_symmetry_space_group_name_H-M 'P -1'
_atom_sites_solution_hydrogens geom
_atom_sites_solution_primary direct
_atom_sites_solution_secondary difmap
_audit_creation_method SHELXL-97
_cell_angle_alpha 104.678(3)
_cell_angle_beta 101.109(2)
_cell_angle_gamma 93.165(2)
_cell_formula_units_Z 4
_cell_length_a 8.7911(11)
_cell_length_b 12.5062(17)
_cell_length_c 21.034(3)
_cell_measurement_reflns_used 0
_cell_measurement_temperature 200(2)
_cell_measurement_theta_max 0
_cell_measurement_theta_min 0
_cell_volume 2181.9(5)
_computing_molecular_graphics 'Ortep-3 for Windows (Farrugia, 1997)'
_computing_publication_material 'WinGX publication routines (Farrugia, 1999)'
_computing_structure_refinement 'SHELXL-97 (Sheldrick, 1997)'
_computing_structure_solution 'SHELXS-86 (Sheldrick, 1986)'
_diffrn_ambient_temperature 200(2)
_diffrn_measured_fraction_theta_full 0.994
_diffrn_measured_fraction_theta_max 0.994
_diffrn_radiation_monochromator graphite
_diffrn_radiation_source 'fine-focus sealed tube'
_diffrn_radiation_type MoK\a
_diffrn_radiation_wavelength 0.71073
_diffrn_reflns_av_R_equivalents 0.0427
_diffrn_reflns_av_sigmaI/netI 0.0602
_diffrn_reflns_limit_h_max 10
_diffrn_reflns_limit_h_min -5
_diffrn_reflns_limit_k_max 14
_diffrn_reflns_limit_k_min -14
_diffrn_reflns_limit_l_max 24
_diffrn_reflns_limit_l_min -25
_diffrn_reflns_number 19542
_diffrn_reflns_theta_full 25.08
_diffrn_reflns_theta_max 25.08
_diffrn_reflns_theta_min 1.02
_exptl_absorpt_coefficient_mu 1.920
_exptl_absorpt_correction_T_max 0.8773
_exptl_absorpt_correction_T_min 0.3308
_exptl_absorpt_correction_type multi-scan
_exptl_crystal_colour colorless
_exptl_crystal_density_diffrn 1.420
_exptl_crystal_density_method 'not measured'
_exptl_crystal_description prism
_exptl_crystal_F_000 960
_exptl_crystal_size_max 0.74
_exptl_crystal_size_mid 0.47
_exptl_crystal_size_min 0.07
_refine_diff_density_max 1.432
_refine_diff_density_min -1.220
_refine_diff_density_rms 0.094
_refine_ls_extinction_method none
_refine_ls_goodness_of_fit_ref 1.038
_refine_ls_hydrogen_treatment constr
_refine_ls_matrix_type full
_refine_ls_number_parameters 523
_refine_ls_number_reflns 7710
_refine_ls_number_restraints 0
_refine_ls_restrained_S_all 1.038
_refine_ls_R_factor_all 0.0801
_refine_ls_R_factor_gt 0.0502
_refine_ls_shift/su_max 0.000
_refine_ls_shift/su_mean 0.000
_refine_ls_structure_factor_coef Fsqd
_refine_ls_weighting_details 'calc w=1/[\s^2^(Fo^2^)+(0.0831P)^2^+0.6774P] where P=(Fo^2^+2Fc^2^)/3'
_refine_ls_weighting_scheme calc
_refine_ls_wR_factor_gt 0.1276
_refine_ls_wR_factor_ref 0.1467
_reflns_number_gt 5490
_reflns_number_total 7710
_reflns_threshold_expression >2sigma(I)
_cod_data_source_file jo5027047_si_004.cif
_cod_data_source_block a15967
_cod_depositor_comments 'Adding full bibliography for 4030454--4030457.cif.'
_cod_database_code 4030454

loop_
_symmetry_equiv_pos_as_xyz
'x, y, z'
'-x, -y, -z'

loop_
_atom_site_label
_atom_site_type_symbol
_atom_site_fract_x
_atom_site_fract_y
_atom_site_fract_z
_atom_site_U_iso_or_equiv
_atom_site_adp_type
_atom_site_occupancy
_atom_site_symmetry_multiplicity
_atom_site_calc_flag
_atom_site_refinement_flags
C1 C 0.2240(5) 0.9112(3) 0.25880(18) 0.0328(9) Uani 1 1 d .
C2 C 0.3493(5) 0.9354(3) 0.23305(18) 0.0331(9) Uani 1 1 d .
H2 H 0.4366 0.9843 0.2612 0.040 Uiso 1 1 calc R
C3 C 0.3482(4) 0.8884(3) 0.16564(18) 0.0298(9) Uani 1 1 d .
H3 H 0.4360 0.9037 0.1479 0.036 Uiso 1 1 calc R
C4 C 0.2192(4) 0.8189(3) 0.12414(17) 0.0240(8) Uani 1 1 d .
C5 C 0.0940(4) 0.7956(3) 0.1518(2) 0.0346(9) Uani 1 1 d .
H5 H 0.0058 0.7473 0.1240 0.042 Uiso 1 1 calc R
C6 C 0.0956(5) 0.8411(3) 0.2186(2) 0.0370(10) Uani 1 1 d .
H6 H 0.0093 0.8246 0.2369 0.044 Uiso 1 1 calc R
C7 C 0.2081(4) 0.7680(3) 0.05104(18) 0.0268(8) Uani 1 1 d .
C8 C 0.3552(4) 0.7700(3) 0.02430(17) 0.0230(8) Uani 1 1 d .
H8A H 0.4391 0.7455 0.0543 0.028 Uiso 1 1 calc R
H8B H 0.3881 0.8473 0.0249 0.028 Uiso 1 1 calc R
C9 C 0.3352(4) 0.6959(3) -0.04666(17) 0.0218(7) Uani 1 1 d .
H9 H 0.2335 0.7080 -0.0732 0.026 Uiso 1 1 calc R
C10 C 0.4641(4) 0.7222(3) -0.08281(17) 0.0232(8) Uani 1 1 d .
H10 H 0.4378 0.6765 -0.1307 0.028 Uiso 1 1 calc R
C11 C 0.6225(4) 0.7019(3) -0.04967(18) 0.0294(9) Uani 1 1 d .
H11 H 0.6480 0.6322 -0.0429 0.035 Uiso 1 1 calc R
C12 C 0.7225(4) 0.7926(3) -0.03099(19) 0.0315(9) Uani 1 1 d .
H12 H 0.8283 0.7975 -0.0084 0.038 Uiso 1 1 calc R
C13 C 0.6463(4) 0.8852(3) -0.05023(18) 0.0277(8) Uani 1 1 d .
C14 C 0.3795(4) 0.8991(3) -0.10940(17) 0.0252(8) Uani 1 1 d .
C15 C 0.1161(5) 0.8698(3) -0.1791(2) 0.0422(11) Uani 1 1 d .
C16 C 0.1590(6) 0.9295(4) -0.2289(2) 0.0632(15) Uani 1 1 d .
H16A H 0.2248 0.9991 -0.2043 0.095 Uiso 1 1 calc R
H16B H 0.0638 0.9458 -0.2559 0.095 Uiso 1 1 calc R
H16C H 0.2162 0.8819 -0.2585 0.095 Uiso 1 1 calc R
C17 C 0.0148(6) 0.7628(4) -0.2170(3) 0.092(2) Uani 1 1 d .
H17A H 0.0660 0.7197 -0.2510 0.138 Uiso 1 1 calc R
H17B H -0.0862 0.7797 -0.2390 0.138 Uiso 1 1 calc R
H17C H -0.0011 0.7195 -0.1855 0.138 Uiso 1 1 calc R
C18 C 0.0466(5) 0.9415(4) -0.1265(2) 0.0555(13) Uani 1 1 d .
H18A H 0.1173 1.0096 -0.1038 0.083 Uiso 1 1 calc R
H18B H 0.0307 0.9012 -0.0935 0.083 Uiso 1 1 calc R
H18C H -0.0538 0.9608 -0.1475 0.083 Uiso 1 1 calc R
C19 C 0.3266(4) 0.5751(3) -0.04686(18) 0.0234(8) Uani 1 1 d .
C20 C 0.3101(6) 0.3898(3) -0.1128(2) 0.0486(12) Uani 1 1 d .
H20A H 0.2141 0.3663 -0.0996 0.058 Uiso 1 1 calc R
H20B H 0.4010 0.3748 -0.0818 0.058 Uiso 1 1 calc R
C21 C 0.3089(6) 0.3268(4) -0.1825(3) 0.0673(16) Uani 1 1 d .
H21A H 0.3042 0.2472 -0.1856 0.101 Uiso 1 1 calc R
H21B H 0.4040 0.3505 -0.1953 0.101 Uiso 1 1 calc R
H21C H 0.2175 0.3410 -0.2129 0.101 Uiso 1 1 calc R
C22 C 0.1434(5) 0.5471(3) 0.20506(18) 0.0316(9) Uani 1 1 d .
C23 C 0.0381(5) 0.5394(3) 0.24423(19) 0.0343(9) Uani 1 1 d .
H23 H -0.0611 0.4979 0.2248 0.041 Uiso 1 1 calc R
C24 C 0.0770(5) 0.5926(3) 0.31227(19) 0.0338(9) Uani 1 1 d .
H24 H 0.0030 0.5888 0.3394 0.041 Uiso 1 1 calc R
C25 C 0.2226(4) 0.6512(3) 0.34136(18) 0.0271(8) Uani 1 1 d .
C26 C 0.3273(4) 0.6575(3) 0.3004(2) 0.0344(9) Uani 1 1 d .
H26 H 0.4274 0.6978 0.3196 0.041 Uiso 1 1 calc R
C27 C 0.2879(5) 0.6059(3) 0.2324(2) 0.0393(10) Uani 1 1 d .
H27 H 0.3600 0.6109 0.2047 0.047 Uiso 1 1 calc R
C28 C 0.2694(5) 0.7089(3) 0.41467(19) 0.0292(9) Uani 1 1 d .
C29 C 0.1406(4) 0.7209(3) 0.45392(18) 0.0269(8) Uani 1 1 d .
H29A H 0.0565 0.7569 0.4315 0.032 Uiso 1 1 calc R
H29B H 0.0959 0.6460 0.4530 0.032 Uiso 1 1 calc R
C30 C 0.1960(4) 0.7885(3) 0.52621(17) 0.0251(8) Uani 1 1 d .
H30 H 0.2952 0.7618 0.5455 0.030 Uiso 1 1 calc R
C31 C 0.0764(4) 0.7764(3) 0.56973(17) 0.0258(8) Uani 1 1 d .
H31 H 0.1141 0.8270 0.6161 0.031 Uiso 1 1 calc R
C32 C -0.0837(4) 0.8007(3) 0.54056(18) 0.0295(9) Uani 1 1 d .
H32 H -0.1066 0.8696 0.5317 0.035 Uiso 1 1 calc R
C33 C -0.1895(5) 0.7138(3) 0.52877(19) 0.0336(9) Uani 1 1 d .
H33 H -0.2970 0.7112 0.5093 0.040 Uiso 1 1 calc R
C34 C -0.1158(4) 0.6225(3) 0.55020(18) 0.0300(9) Uani 1 1 d .
C35 C 0.1550(4) 0.6038(3) 0.60365(17) 0.0274(8) Uani 1 1 d .
C36 C 0.4277(5) 0.6311(4) 0.6626(2) 0.0483(11) Uani 1 1 d .
C37 C 0.4016(7) 0.5839(5) 0.7192(3) 0.0776(18) Uani 1 1 d .
H37A H 0.3293 0.5156 0.7010 0.116 Uiso 1 1 calc R
H37B H 0.3573 0.6383 0.7510 0.116 Uiso 1 1 calc R
H37C H 0.5013 0.5670 0.7425 0.116 Uiso 1 1 calc R
C38 C 0.5392(7) 0.7364(5) 0.6880(4) 0.125(3) Uani 1 1 d .
H38A H 0.5040 0.7884 0.7242 0.187 Uiso 1 1 calc R
H38B H 0.5422 0.7706 0.6511 0.187 Uiso 1 1 calc R
H38C H 0.6438 0.7187 0.7052 0.187 Uiso 1 1 calc R
C39 C 0.4782(6) 0.5477(4) 0.6076(3) 0.0652(15) Uani 1 1 d .
H39A H 0.4040 0.4804 0.5924 0.098 Uiso 1 1 calc R
H39B H 0.5822 0.5290 0.6247 0.098 Uiso 1 1 calc R
H39C H 0.4813 0.5795 0.5698 0.098 Uiso 1 1 calc R
C40 C 0.2279(4) 0.9113(3) 0.53200(19) 0.0283(8) Uani 1 1 d .
C41 C 0.3500(6) 1.0847(3) 0.6037(2) 0.0554(13) Uani 1 1 d .
H41A H 0.3506 1.1040 0.5609 0.066 Uiso 1 1 calc R
H41B H 0.4539 1.1109 0.6337 0.066 Uiso 1 1 calc R
C42 C 0.2300(7) 1.1407(4) 0.6353(3) 0.0714(16) Uani 1 1 d .
H42A H 0.2523 1.2214 0.6439 0.107 Uiso 1 1 calc R
H42B H 0.2303 1.1223 0.6779 0.107 Uiso 1 1 calc R
H42C H 0.1274 1.1158 0.6052 0.107 Uiso 1 1 calc R
N1 N 0.4897(3) 0.8405(2) -0.08036(14) 0.0224(6) Uani 1 1 d .
N2 N 0.0452(3) 0.6620(2) 0.57383(14) 0.0253(7) Uani 1 1 d .
O1 O 0.0828(3) 0.7283(2) 0.01422(14) 0.0466(8) Uani 1 1 d .
O2 O 0.7030(3) 0.9779(2) -0.04398(14) 0.0366(6) Uani 1 1 d .
O3 O 0.3942(3) 0.9973(2) -0.10172(13) 0.0341(6) Uani 1 1 d .
O4 O 0.2569(3) 0.82766(19) -0.14699(13) 0.0344(6) Uani 1 1 d .
O5 O 0.3279(3) 0.5413(2) 0.00200(13) 0.0376(7) Uani 1 1 d .
O6 O 0.3184(3) 0.50793(18) -0.10851(12) 0.0322(6) Uani 1 1 d .
O7 O 0.4034(3) 0.7436(2) 0.44119(14) 0.0433(7) Uani 1 1 d .
O8 O -0.1761(3) 0.5337(2) 0.55057(15) 0.0416(7) Uani 1 1 d .
O9 O 0.1349(3) 0.5076(2) 0.60123(14) 0.0368(7) Uani 1 1 d .
O10 O 0.2832(3) 0.6739(2) 0.63462(13) 0.0350(6) Uani 1 1 d .
O11 O 0.1730(3) 0.9551(2) 0.48953(13) 0.0400(7) Uani 1 1 d .
O12 O 0.3205(3) 0.9645(2) 0.59039(14) 0.0453(8) Uani 1 1 d .
Br1 Br 0.22318(6) 0.97214(4) 0.35016(2) 0.05750(18) Uani 1 1 d .
Br2 Br 0.08751(5) 0.47651(4) 0.11152(2) 0.05150(17) Uani 1 1 d .

loop_
_atom_site_aniso_label
_atom_site_aniso_U_11
_atom_site_aniso_U_22
_atom_site_aniso_U_33
_atom_site_aniso_U_23
_atom_site_aniso_U_13
_atom_site_aniso_U_12
C1 0.048(2) 0.036(2) 0.020(2) 0.0090(16) 0.0165(19) 0.0173(19)
C2 0.037(2) 0.038(2) 0.019(2) 0.0026(16) 0.0048(17) -0.0005(18)
C3 0.032(2) 0.034(2) 0.024(2) 0.0076(16) 0.0083(17) 0.0023(17)
C4 0.031(2) 0.0243(18) 0.0191(19) 0.0058(14) 0.0087(16) 0.0089(15)
C5 0.032(2) 0.035(2) 0.038(2) 0.0063(18) 0.0133(18) 0.0024(17)
C6 0.040(2) 0.042(2) 0.038(2) 0.0119(19) 0.026(2) 0.0094(19)
C7 0.031(2) 0.0272(19) 0.022(2) 0.0052(15) 0.0052(17) 0.0101(16)
C8 0.0285(19) 0.0228(17) 0.0183(19) 0.0055(14) 0.0060(15) 0.0053(15)
C9 0.0263(19) 0.0236(17) 0.0166(18) 0.0060(14) 0.0055(15) 0.0058(14)
C10 0.035(2) 0.0197(17) 0.0159(18) 0.0034(14) 0.0080(16) 0.0071(15)
C11 0.039(2) 0.029(2) 0.029(2) 0.0124(16) 0.0176(18) 0.0179(18)
C12 0.027(2) 0.037(2) 0.035(2) 0.0149(17) 0.0080(17) 0.0105(18)
C13 0.030(2) 0.033(2) 0.023(2) 0.0078(16) 0.0103(16) 0.0046(17)
C14 0.030(2) 0.033(2) 0.0180(19) 0.0120(15) 0.0090(16) 0.0080(17)
C15 0.041(2) 0.041(2) 0.041(3) 0.0151(19) -0.010(2) 0.0116(19)
C16 0.080(4) 0.086(4) 0.031(3) 0.028(2) 0.003(2) 0.044(3)
C17 0.062(4) 0.057(3) 0.118(5) 0.010(3) -0.053(4) 0.000(3)
C18 0.040(3) 0.074(3) 0.064(3) 0.034(3) 0.014(2) 0.021(2)
C19 0.0232(19) 0.0238(18) 0.023(2) 0.0053(15) 0.0042(15) 0.0037(15)
C20 0.062(3) 0.0194(19) 0.055(3) 0.0006(18) 0.001(2) 0.0033(19)
C21 0.076(4) 0.031(2) 0.085(4) -0.011(2) 0.027(3) 0.007(2)
C22 0.039(2) 0.032(2) 0.022(2) 0.0001(16) 0.0132(18) 0.0098(18)
C23 0.038(2) 0.032(2) 0.029(2) 0.0014(17) 0.0101(18) -0.0004(17)
C24 0.039(2) 0.033(2) 0.031(2) 0.0083(17) 0.0161(19) -0.0005(18)
C25 0.036(2) 0.0188(17) 0.029(2) 0.0065(15) 0.0130(17) 0.0056(16)
C26 0.028(2) 0.040(2) 0.034(2) 0.0064(18) 0.0099(18) 0.0008(17)
C27 0.041(2) 0.052(2) 0.030(2) 0.0084(19) 0.0216(19) 0.010(2)
C28 0.037(2) 0.0220(18) 0.032(2) 0.0103(16) 0.0111(18) 0.0055(17)
C29 0.033(2) 0.0230(18) 0.025(2) 0.0047(15) 0.0080(16) 0.0034(15)
C30 0.032(2) 0.0224(18) 0.0215(19) 0.0071(14) 0.0042(16) 0.0051(15)
C31 0.039(2) 0.0209(18) 0.0177(19) 0.0052(14) 0.0070(16) 0.0051(16)
C32 0.041(2) 0.0279(19) 0.025(2) 0.0089(15) 0.0146(17) 0.0150(18)
C33 0.035(2) 0.038(2) 0.033(2) 0.0130(17) 0.0133(18) 0.0130(19)
C34 0.036(2) 0.032(2) 0.026(2) 0.0088(16) 0.0139(17) 0.0072(18)
C35 0.038(2) 0.032(2) 0.0189(19) 0.0116(16) 0.0153(17) 0.0080(18)
C36 0.040(3) 0.049(3) 0.052(3) 0.017(2) -0.005(2) 0.010(2)
C37 0.089(4) 0.115(5) 0.042(3) 0.039(3) 0.008(3) 0.059(4)
C38 0.060(4) 0.081(4) 0.189(9) 0.030(5) -0.064(5) -0.006(3)
C39 0.047(3) 0.093(4) 0.068(4) 0.030(3) 0.025(3) 0.030(3)
C40 0.035(2) 0.0266(19) 0.025(2) 0.0067(16) 0.0104(17) 0.0046(17)
C41 0.062(3) 0.028(2) 0.060(3) 0.008(2) -0.016(3) -0.010(2)
C42 0.082(4) 0.042(3) 0.076(4) -0.001(3) 0.006(3) 0.009(3)
N1 0.0270(16) 0.0217(14) 0.0205(16) 0.0083(12) 0.0057(13) 0.0040(12)
N2 0.0311(17) 0.0247(15) 0.0223(17) 0.0092(12) 0.0062(13) 0.0053(13)
O1 0.0272(16) 0.069(2) 0.0307(16) -0.0063(14) 0.0025(13) 0.0063(14)
O2 0.0340(15) 0.0297(15) 0.0452(18) 0.0124(12) 0.0044(13) -0.0012(12)
O3 0.0362(15) 0.0262(14) 0.0460(18) 0.0188(12) 0.0106(13) 0.0067(11)
O4 0.0371(15) 0.0272(13) 0.0331(16) 0.0091(11) -0.0077(12) 0.0052(12)
O5 0.0545(18) 0.0290(14) 0.0340(16) 0.0147(12) 0.0125(14) 0.0056(13)
O6 0.0444(16) 0.0216(12) 0.0270(15) 0.0009(10) 0.0070(12) 0.0032(11)
O7 0.0333(17) 0.0551(18) 0.0353(17) 0.0015(13) 0.0089(13) -0.0033(14)
O8 0.0406(16) 0.0346(16) 0.0540(19) 0.0173(13) 0.0149(14) 0.0000(13)
O9 0.0424(16) 0.0307(15) 0.0482(18) 0.0233(13) 0.0172(14) 0.0089(12)
O10 0.0388(16) 0.0326(14) 0.0314(16) 0.0122(12) -0.0027(13) 0.0049(12)
O11 0.069(2) 0.0274(14) 0.0254(15) 0.0121(12) 0.0083(14) 0.0078(13)
O12 0.0552(18) 0.0278(14) 0.0420(18) 0.0100(13) -0.0123(15) -0.0087(13)
Br1 0.0704(4) 0.0833(4) 0.0219(3) 0.0077(2) 0.0210(2) 0.0261(3)
Br2 0.0521(3) 0.0679(3) 0.0277(3) -0.0056(2) 0.0152(2) 0.0130(2)

loop_
_atom_type_symbol
_atom_type_description
_atom_type_scat_dispersion_real
_atom_type_scat_dispersion_imag
_atom_type_scat_source
C C 0.0033 0.0016 'International Tables Vol C Tables 4.2.6.8 and 6.1.1.4'
H H 0.0000 0.0000 'International Tables Vol C Tables 4.2.6.8 and 6.1.1.4'
N N 0.0061 0.0033 'International Tables Vol C Tables 4.2.6.8 and 6.1.1.4'
O O 0.0106 0.0060 'International Tables Vol C Tables 4.2.6.8 and 6.1.1.4'
Br Br -0.2901 2.4595 'International Tables Vol C Tables 4.2.6.8 and 6.1.1.4'

loop_
_geom_angle_atom_site_label_1
_geom_angle_atom_site_label_2
_geom_angle_atom_site_label_3
_geom_angle
C2 C1 C6 121.0(3)
C2 C1 Br1 120.7(3)
C6 C1 Br1 118.4(3)
C1 C2 C3 119.7(4)
C1 C2 H2 120.1
C3 C2 H2 120.1
C2 C3 C4 120.1(3)
C2 C3 H3 119.9
C4 C3 H3 119.9
C3 C4 C5 118.8(3)
C3 C4 C7 123.1(3)
C5 C4 C7 118.2(3)
C6 C5 C4 121.2(4)
C6 C5 H5 119.4
C4 C5 H5 119.4
C5 C6 C1 119.2(4)
C5 C6 H6 120.4
C1 C6 H6 120.4
O1 C7 C4 120.3(3)
O1 C7 C8 121.5(3)
C4 C7 C8 118.2(3)
C7 C8 C9 112.8(3)
C7 C8 H8A 109.0
C9 C8 H8A 109.0
C7 C8 H8B 109.0
C9 C8 H8B 109.0
H8A C8 H8B 107.8
C19 C9 C8 110.7(3)
C19 C9 C10 109.7(3)
C8 C9 C10 113.6(3)
C19 C9 H9 107.5
C8 C9 H9 107.5
C10 C9 H9 107.5
N1 C10 C11 101.5(3)
N1 C10 C9 113.6(2)
C11 C10 C9 112.9(3)
N1 C10 H10 109.5
C11 C10 H10 109.5
C9 C10 H10 109.5
C12 C11 C10 111.8(3)
C12 C11 H11 124.1
C10 C11 H11 124.1
C11 C12 C13 110.2(3)
C11 C12 H12 124.9
C13 C12 H12 124.9
O2 C13 N1 126.6(3)
O2 C13 C12 128.5(4)
N1 C13 C12 104.9(3)
O3 C14 O4 126.4(3)
O3 C14 N1 124.6(3)
O4 C14 N1 109.0(3)
O4 C15 C18 109.8(3)
O4 C15 C17 101.4(3)
C18 C15 C17 113.2(4)
O4 C15 C16 109.2(4)
C18 C15 C16 113.1(4)
C17 C15 C16 109.4(4)
C15 C16 H16A 109.5
C15 C16 H16B 109.5
H16A C16 H16B 109.5
C15 C16 H16C 109.5
H16A C16 H16C 109.5
H16B C16 H16C 109.5
C15 C17 H17A 109.5
C15 C17 H17B 109.5
H17A C17 H17B 109.5
C15 C17 H17C 109.5
H17A C17 H17C 109.5
H17B C17 H17C 109.5
C15 C18 H18A 109.5
C15 C18 H18B 109.5
H18A C18 H18B 109.5
C15 C18 H18C 109.5
H18A C18 H18C 109.5
H18B C18 H18C 109.5
O5 C19 O6 123.2(3)
O5 C19 C9 124.9(3)
O6 C19 C9 111.9(3)
O6 C20 C21 109.2(4)
O6 C20 H20A 109.8
C21 C20 H20A 109.8
O6 C20 H20B 109.8
C21 C20 H20B 109.8
H20A C20 H20B 108.3
C20 C21 H21A 109.5
C20 C21 H21B 109.5
H21A C21 H21B 109.5
C20 C21 H21C 109.5
H21A C21 H21C 109.5
H21B C21 H21C 109.5
C23 C22 C27 121.0(3)
C23 C22 Br2 119.3(3)
C27 C22 Br2 119.8(3)
C22 C23 C24 119.6(4)
C22 C23 H23 120.2
C24 C23 H23 120.2
C23 C24 C25 120.7(3)
C23 C24 H24 119.6
C25 C24 H24 119.6
C24 C25 C26 118.5(3)
C24 C25 C28 122.3(3)
C26 C25 C28 119.1(3)
C27 C26 C25 120.8(4)
C27 C26 H26 119.6
C25 C26 H26 119.6
C22 C27 C26 119.4(4)
C22 C27 H27 120.3
C26 C27 H27 120.3
O7 C28 C25 121.3(3)
O7 C28 C29 122.0(3)
C25 C28 C29 116.7(3)
C30 C29 C28 113.1(3)
C30 C29 H29A 109.0
C28 C29 H29A 109.0
C30 C29 H29B 109.0
C28 C29 H29B 109.0
H29A C29 H29B 107.8
C29 C30 C40 111.9(3)
C29 C30 C31 112.4(3)
C40 C30 C31 107.4(3)
C29 C30 H30 108.4
C40 C30 H30 108.4
C31 C30 H30 108.4
N2 C31 C32 101.7(3)
N2 C31 C30 113.3(3)
C32 C31 C30 113.0(3)
N2 C31 H31 109.5
C32 C31 H31 109.5
C30 C31 H31 109.5
C33 C32 C31 111.5(3)
C33 C32 H32 124.2
C31 C32 H32 124.2
C32 C33 C34 110.1(4)
C32 C33 H33 124.9
C34 C33 H33 124.9
O8 C34 N2 125.9(3)
O8 C34 C33 128.7(4)
N2 C34 C33 105.3(3)
O9 C35 O10 127.1(3)
O9 C35 N2 124.7(3)
O10 C35 N2 108.3(3)
O10 C36 C39 109.9(4)
O10 C36 C37 109.5(4)
C39 C36 C37 112.7(4)
O10 C36 C38 101.0(3)
C39 C36 C38 111.5(5)
C37 C36 C38 111.6(5)
C36 C37 H37A 109.5
C36 C37 H37B 109.5
H37A C37 H37B 109.5
C36 C37 H37C 109.5
H37A C37 H37C 109.5
H37B C37 H37C 109.5
C36 C38 H38A 109.5
C36 C38 H38B 109.5
H38A C38 H38B 109.5
C36 C38 H38C 109.5
H38A C38 H38C 109.5
H38B C38 H38C 109.5
C36 C39 H39A 109.5
C36 C39 H39B 109.5
H39A C39 H39B 109.5
C36 C39 H39C 109.5
H39A C39 H39C 109.5
H39B C39 H39C 109.5
O11 C40 O12 124.4(3)
O11 C40 C30 124.1(3)
O12 C40 C30 111.5(3)
O12 C41 C42 110.9(4)
O12 C41 H41A 109.5
C42 C41 H41A 109.5
O12 C41 H41B 109.5
C42 C41 H41B 109.5
H41A C41 H41B 108.1
C41 C42 H42A 109.5
C41 C42 H42B 109.5
H42A C42 H42B 109.5
C41 C42 H42C 109.5
H42A C42 H42C 109.5
H42B C42 H42C 109.5
C14 N1 C13 123.6(3)
C14 N1 C10 124.6(3)
C13 N1 C10 111.5(3)
C35 N2 C34 123.8(3)
C35 N2 C31 124.5(3)
C34 N2 C31 111.4(3)
C14 O4 C15 120.0(3)
C19 O6 C20 115.2(3)
C35 O10 C36 120.0(3)
C40 O12 C41 116.4(3)

loop_
_geom_bond_atom_site_label_1
_geom_bond_atom_site_label_2
_geom_bond_distance
C1 C2 1.370(5)
C1 C6 1.380(6)
C1 Br1 1.881(4)
C2 C3 1.389(5)
C2 H2 0.9500
C3 C4 1.389(5)
C3 H3 0.9500
C4 C5 1.389(5)
C4 C7 1.489(5)
C5 C6 1.373(5)
C5 H5 0.9500
C6 H6 0.9500
C7 O1 1.215(4)
C7 C8 1.508(5)
C8 C9 1.515(4)
C8 H8A 0.9900
C8 H8B 0.9900
C9 C19 1.508(5)
C9 C10 1.545(5)
C9 H9 1.0000
C10 N1 1.471(4)
C10 C11 1.498(5)
C10 H10 1.0000
C11 C12 1.321(5)
C11 H11 0.9500
C12 C13 1.474(5)
C12 H12 0.9500
C13 O2 1.201(4)
C13 N1 1.417(5)
C14 O3 1.194(4)
C14 O4 1.338(4)
C14 N1 1.388(4)
C15 O4 1.482(4)
C15 C18 1.491(6)
C15 C17 1.507(6)
C15 C16 1.520(6)
C16 H16A 0.9800
C16 H16B 0.9800
C16 H16C 0.9800
C17 H17A 0.9800
C17 H17B 0.9800
C17 H17C 0.9800
C18 H18A 0.9800
C18 H18B 0.9800
C18 H18C 0.9800
C19 O5 1.204(4)
C19 O6 1.341(4)
C20 O6 1.454(4)
C20 C21 1.476(6)
C20 H20A 0.9900
C20 H20B 0.9900
C21 H21A 0.9800
C21 H21B 0.9800
C21 H21C 0.9800
C22 C23 1.367(5)
C22 C27 1.373(6)
C22 Br2 1.895(4)
C23 C24 1.382(5)
C23 H23 0.9500
C24 C25 1.385(5)
C24 H24 0.9500
C25 C26 1.388(5)
C25 C28 1.492(5)
C26 C27 1.379(5)
C26 H26 0.9500
C27 H27 0.9500
C28 O7 1.206(4)
C28 C29 1.517(5)
C29 C30 1.510(5)
C29 H29A 0.9900
C29 H29B 0.9900
C30 C40 1.516(5)
C30 C31 1.546(5)
C30 H30 1.0000
C31 N2 1.469(4)
C31 C32 1.503(5)
C31 H31 1.0000
C32 C33 1.331(5)
C32 H32 0.9500
C33 C34 1.468(5)
C33 H33 0.9500
C34 O8 1.206(4)
C34 N2 1.422(5)
C35 O9 1.194(4)
C35 O10 1.335(4)
C35 N2 1.389(5)
C36 O10 1.481(5)
C36 C39 1.504(6)
C36 C37 1.504(7)
C36 C38 1.510(7)
C37 H37A 0.9800
C37 H37B 0.9800
C37 H37C 0.9800
C38 H38A 0.9800
C38 H38B 0.9800
C38 H38C 0.9800
C39 H39A 0.9800
C39 H39B 0.9800
C39 H39C 0.9800
C40 O11 1.201(4)
C40 O12 1.325(4)
C41 O12 1.456(4)
C41 C42 1.471(7)
C41 H41A 0.9900
C41 H41B 0.9900
C42 H42A 0.9800
C42 H42B 0.9800
C42 H42C 0.9800
